data_1558532
loop_
_publ_author_name
'Zhang, Xueying'
'Zhang, Zhansong'
'Song, Jin-Na'
'Wang, Zikun'

_publ_section_title
;
 Reductive radical-initiated 1,2-C migration assisted by azidyl group
;
_journal_name_full 'Chemical Science'
_journal_paper_doi 10.1039/D0SC02559C
_journal_year 2020
_chemical_formula_moiety 'C22 H20 O3 S'
_chemical_formula_sum 'C22 H20 O3 S'
_chemical_formula_weight 364.44
_space_group_crystal_system monoclinic
_space_group_IT_number 14
_space_group_name_Hall '-P 2ybc'
_space_group_name_H-M_alt 'P 1 21/c 1'
_atom_sites_solution_hydrogens geom
_atom_sites_solution_primary direct
_audit_creation_date 2019-02-16
_audit_creation_method
;
Olex2 1.2
(compiled 2018.05.29 svn.r3508 for OlexSys, GUI svn.r5506)
;
_audit_update_record
;
2019-02-16 deposited with the CCDC.	2020-07-07 downloaded from the CCDC.
;
_cell_angle_alpha 90
_cell_angle_beta 105.359(13)
_cell_angle_gamma 90
_cell_formula_units_Z 4
_cell_length_a 19.855(3)
_cell_length_b 5.7928(7)
_cell_length_c 16.427(2)
_cell_measurement_reflns_used 1469
_cell_measurement_temperature 293(2)
_cell_measurement_theta_max 26.4250
_cell_measurement_theta_min 4.2590
_cell_volume 1821.9(4)
_computing_molecular_graphics 'Olex2 (Dolomanov et al., 2009)'
_computing_publication_material 'Olex2 (Dolomanov et al., 2009)'
_computing_structure_refinement 'ShelXL (Sheldrick, 2015)'
_computing_structure_solution 'ShelXS (Sheldrick, 2008)'
_diffrn_ambient_temperature 293(2)
_diffrn_measured_fraction_theta_full 0.996
_diffrn_measured_fraction_theta_max 0.854
_diffrn_measurement_device_type 'multiwire proportional'
_diffrn_measurement_method 'phi and omega scans'
_diffrn_radiation_monochromator graphite
_diffrn_radiation_type MoK\a
_diffrn_radiation_wavelength 0.71073
_diffrn_reflns_av_R_equivalents 0.0293
_diffrn_reflns_av_unetI/netI 0.0535
_diffrn_reflns_Laue_measured_fraction_full 0.996
_diffrn_reflns_Laue_measured_fraction_max 0.854
_diffrn_reflns_limit_h_max 26
_diffrn_reflns_limit_h_min -25
_diffrn_reflns_limit_k_max 4
_diffrn_reflns_limit_k_min -7
_diffrn_reflns_limit_l_max 15
_diffrn_reflns_limit_l_min -21
_diffrn_reflns_number 7635
_diffrn_reflns_point_group_measured_fraction_full 0.996
_diffrn_reflns_point_group_measured_fraction_max 0.854
_diffrn_reflns_theta_full 25.242
_diffrn_reflns_theta_max 29.201
_diffrn_reflns_theta_min 3.530
_exptl_absorpt_coefficient_mu 0.196
_exptl_absorpt_correction_T_max 1.00000
_exptl_absorpt_correction_T_min 0.77576
_exptl_absorpt_correction_type multi-scan
_exptl_crystal_density_diffrn 1.329
_exptl_crystal_description block
_exptl_crystal_F_000 768
_exptl_crystal_size_max 0.15
_exptl_crystal_size_mid 0.12
_exptl_crystal_size_min 0.1
_refine_diff_density_max 0.185
_refine_diff_density_min -0.297
_refine_diff_density_rms 0.041
_refine_ls_extinction_coef 0.0029(7)
_refine_ls_extinction_expression Fc^*^=kFc[1+0.001xFc^2^\l^3^/sin(2\q)]^-1/4^
_refine_ls_extinction_method 'SHELXL-2018/3 (Sheldrick 2018)'
_refine_ls_goodness_of_fit_ref 1.018
_refine_ls_hydrogen_treatment constr
_refine_ls_matrix_type full
_refine_ls_number_parameters 237
_refine_ls_number_reflns 4207
_refine_ls_number_restraints 0
_refine_ls_restrained_S_all 1.018
_refine_ls_R_factor_all 0.0872
_refine_ls_R_factor_gt 0.0491
_refine_ls_shift/su_max 0.005
_refine_ls_shift/su_mean 0.000
_refine_ls_structure_factor_coef Fsqd
_refine_ls_weighting_details 'w=1/[\s^2^(Fo^2^)+(0.0438P)^2^+0.1879P] where P=(Fo^2^+2Fc^2^)/3'
_refine_ls_weighting_scheme calc
_refine_ls_wR_factor_gt 0.0978
_refine_ls_wR_factor_ref 0.1139
_reflns_Friedel_coverage 0.000
_reflns_number_gt 2750
_reflns_number_total 4207
_reflns_threshold_expression 'I > 2\s(I)'
_cod_data_source_file d0sc02559c2.cif
_cod_data_source_block 1
_cod_database_code 1558532
_shelx_shelxl_version_number 2018/3
_shelx_space_group_comment
;
The symmetry employed for this shelxl refinement is uniquely defined
by the following loop, which should always be used as a source of
symmetry information in preference to the above space-group names.
They are only intended as comments.
;
_shelx_estimated_absorpt_t_max 0.981
_shelx_estimated_absorpt_t_min 0.971
_olex2_refinement_description
;
1. Fixed Uiso
 At 1.2 times of:
  All C(H) groups, All C(H,H) groups
 At 1.5 times of:
  All C(H,H,H) groups
2.a Ternary CH refined with riding coordinates:
 C8(H8)
2.b Secondary CH2 refined with riding coordinates:
 C14(H14A,H14B)
2.c Aromatic/amide H refined with riding coordinates:
 C16(H16), C20(H20), C10(H10), C11(H11), C5(H5), C12(H12), C22(H22), C1(H1),
 C19(H19), C3(H3), C13(H13), C17(H17), C2(H2), C4(H4)
2.d Idealised Me refined as rotating group:
 C21(H21A,H21B,H21C)
;
_olex2_submission_special_instructions 'No special instructions were received'

loop_
_space_group_symop_operation_xyz
'x, y, z'
'-x, y+1/2, -z+1/2'
'-x, -y, -z'
'x, -y-1/2, z-1/2'

loop_
_atom_site_label
_atom_site_type_symbol
_atom_site_fract_x
_atom_site_fract_y
_atom_site_fract_z
_atom_site_U_iso_or_equiv
_atom_site_adp_type
_atom_site_occupancy
_atom_site_site_symmetry_order
_atom_site_calc_flag
_atom_site_refinement_flags_posn
_atom_site_refinement_flags_adp
_atom_site_refinement_flags_occupancy
_atom_site_disorder_assembly
_atom_site_disorder_group
S1 S 0.30361(3) 0.89300(9) 0.08956(3) 0.04093(17) Uani 1 1 d . . . . .
O2 O 0.28407(8) 0.6599(2) 0.10130(9) 0.0538(4) Uani 1 1 d . . . . .
C6 C 0.04551(10) 1.1018(4) 0.11005(12) 0.0417(5) Uani 1 1 d . . . . .
C14 C 0.22852(10) 1.0725(4) 0.07155(12) 0.0410(5) Uani 1 1 d . . . . .
H14A H 0.243910 1.230925 0.083029 0.049 Uiso 1 1 calc R . . . .
H14B H 0.203721 1.062911 0.012234 0.049 Uiso 1 1 calc R . . . .
C15 C 0.36161(10) 0.9900(3) 0.18389(12) 0.0373(4) Uani 1 1 d . . . . .
O3 O 0.33472(8) 0.9421(3) 0.02181(8) 0.0571(4) Uani 1 1 d . . . . .
C8 C 0.17710(10) 1.0163(3) 0.12381(11) 0.0382(5) Uani 1 1 d . . . . .
H8 H 0.162399 0.854875 0.114129 0.046 Uiso 1 1 calc R . . . .
O1 O 0.11846(8) 1.3552(3) 0.06082(12) 0.0750(6) Uani 1 1 d . . . . .
C16 C 0.37091(10) 0.8620(4) 0.25670(12) 0.0426(5) Uani 1 1 d . . . . .
H16 H 0.348833 0.720028 0.255677 0.051 Uiso 1 1 calc R . . . .
C20 C 0.39523(11) 1.1984(4) 0.18490(13) 0.0459(5) Uani 1 1 d . . . . .
H20 H 0.389504 1.282928 0.135390 0.055 Uiso 1 1 calc R . . . .
C9 C 0.20743(10) 1.0547(3) 0.21789(12) 0.0376(5) Uani 1 1 d . . . . .
C10 C 0.20546(10) 0.8805(4) 0.27519(13) 0.0446(5) Uani 1 1 d . . . . .
H10 H 0.183893 0.740991 0.255978 0.054 Uiso 1 1 calc R . . . .
C7 C 0.11311(11) 1.1724(4) 0.09397(13) 0.0456(5) Uani 1 1 d . . . . .
C11 C 0.23515(11) 0.9123(4) 0.36033(13) 0.0512(6) Uani 1 1 d . . . . .
H11 H 0.233780 0.793925 0.398100 0.061 Uiso 1 1 calc R . . . .
C5 C 0.03496(11) 0.8939(4) 0.14590(14) 0.0520(6) Uani 1 1 d . . . . .
H5 H 0.071128 0.786984 0.160263 0.062 Uiso 1 1 calc R . . . .
C12 C 0.26667(12) 1.1176(4) 0.38951(13) 0.0539(6) Uani 1 1 d . . . . .
H12 H 0.287033 1.138095 0.446919 0.065 Uiso 1 1 calc R . . . .
C22 C 0.23847(11) 1.2626(4) 0.24845(13) 0.0462(5) Uani 1 1 d . . . . .
H22 H 0.239356 1.382689 0.211169 0.055 Uiso 1 1 calc R . . . .
C1 C -0.00982(11) 1.2555(4) 0.08769(14) 0.0535(6) Uani 1 1 d . . . . .
H1 H -0.003842 1.395542 0.062799 0.064 Uiso 1 1 calc R . . . .
C19 C 0.43735(11) 1.2806(4) 0.25979(14) 0.0503(6) Uani 1 1 d . . . . .
H19 H 0.460297 1.420882 0.260531 0.060 Uiso 1 1 calc R . . . .
C3 C -0.08234(12) 0.9991(5) 0.13870(15) 0.0629(7) Uani 1 1 d . . . . .
H3 H -0.125154 0.965525 0.148970 0.075 Uiso 1 1 calc R . . . .
C13 C 0.26811(12) 1.2930(4) 0.33377(14) 0.0528(6) Uani 1 1 d . . . . .
H13 H 0.289134 1.432928 0.353601 0.063 Uiso 1 1 calc R . . . .
C17 C 0.41318(11) 0.9466(4) 0.33082(13) 0.0507(6) Uani 1 1 d . . . . .
H17 H 0.419799 0.859880 0.379956 0.061 Uiso 1 1 calc R . . . .
C18 C 0.44601(11) 1.1574(4) 0.33396(14) 0.0539(6) Uani 1 1 d . . . . .
C2 C -0.07302(12) 1.2045(5) 0.10166(16) 0.0656(7) Uani 1 1 d . . . . .
H2 H -0.109716 1.309160 0.086048 0.079 Uiso 1 1 calc R . . . .
C4 C -0.02858(12) 0.8431(5) 0.16062(15) 0.0590(6) Uani 1 1 d . . . . .
H4 H -0.035013 0.703362 0.185381 0.071 Uiso 1 1 calc R . . . .
C21 C 0.48931(16) 1.2563(6) 0.41624(16) 0.0933(10) Uani 1 1 d . . . . .
H21A H 0.506850 1.405086 0.406191 0.140 Uiso 1 1 calc GR . . . .
H21B H 0.527749 1.154901 0.439907 0.140 Uiso 1 1 calc GR . . . .
H21C H 0.460867 1.271900 0.454946 0.140 Uiso 1 1 calc GR . . . .

loop_
_atom_site_aniso_label
_atom_site_aniso_U_11
_atom_site_aniso_U_22
_atom_site_aniso_U_33
_atom_site_aniso_U_23
_atom_site_aniso_U_13
_atom_site_aniso_U_12
S1 0.0430(3) 0.0427(3) 0.0347(3) -0.0025(2) 0.0061(2) 0.0026(2)
O2 0.0609(10) 0.0369(8) 0.0562(9) -0.0072(7) 0.0026(7) -0.0012(7)
C6 0.0418(12) 0.0446(12) 0.0361(10) -0.0029(9) 0.0056(9) 0.0012(9)
C14 0.0401(11) 0.0474(12) 0.0320(10) 0.0053(9) 0.0033(8) 0.0030(9)
C15 0.0384(11) 0.0366(11) 0.0356(10) 0.0010(9) 0.0075(8) 0.0032(9)
O3 0.0565(10) 0.0793(12) 0.0384(8) -0.0002(7) 0.0177(7) 0.0086(8)
C8 0.0390(11) 0.0345(11) 0.0398(11) 0.0036(8) 0.0083(9) 0.0023(9)
O1 0.0557(11) 0.0639(12) 0.1073(14) 0.0437(11) 0.0248(10) 0.0153(8)
C16 0.0420(12) 0.0405(12) 0.0421(11) 0.0035(9) 0.0057(9) 0.0011(9)
C20 0.0463(12) 0.0443(13) 0.0471(12) 0.0072(10) 0.0127(10) 0.0000(10)
C9 0.0382(11) 0.0403(12) 0.0354(10) 0.0047(9) 0.0117(8) 0.0047(9)
C10 0.0451(12) 0.0418(12) 0.0469(12) 0.0072(10) 0.0120(9) -0.0013(9)
C7 0.0433(13) 0.0454(13) 0.0451(12) 0.0059(10) 0.0068(9) 0.0030(10)
C11 0.0547(14) 0.0605(16) 0.0403(12) 0.0162(11) 0.0157(10) 0.0053(11)
C5 0.0411(13) 0.0523(14) 0.0601(14) 0.0037(11) 0.0088(10) 0.0023(10)
C12 0.0582(15) 0.0687(17) 0.0357(11) -0.0015(12) 0.0141(10) 0.0100(12)
C22 0.0594(14) 0.0388(12) 0.0427(12) 0.0022(10) 0.0175(10) 0.0031(10)
C1 0.0477(13) 0.0541(15) 0.0582(14) 0.0042(11) 0.0129(11) 0.0106(11)
C19 0.0439(12) 0.0437(13) 0.0614(14) -0.0066(11) 0.0105(10) -0.0066(10)
C3 0.0448(14) 0.0763(19) 0.0698(16) -0.0126(14) 0.0191(12) -0.0049(13)
C13 0.0636(15) 0.0463(13) 0.0492(13) -0.0115(11) 0.0159(11) 0.0017(11)
C17 0.0490(13) 0.0594(15) 0.0398(12) 0.0069(10) 0.0046(10) 0.0014(11)
C18 0.0439(13) 0.0642(16) 0.0492(13) -0.0111(12) 0.0049(10) -0.0049(11)
C2 0.0466(15) 0.0711(18) 0.0800(18) 0.0001(14) 0.0185(13) 0.0125(13)
C4 0.0531(15) 0.0610(16) 0.0630(15) 0.0000(12) 0.0154(12) -0.0094(12)
C21 0.095(2) 0.112(3) 0.0602(18) -0.0211(17) -0.0015(16) -0.0368(19)

loop_
_atom_type_symbol
_atom_type_description
_atom_type_scat_dispersion_real
_atom_type_scat_dispersion_imag
_atom_type_scat_source
C C 0.0033 0.0016 'International Tables Vol C Tables 4.2.6.8 and 6.1.1.4'
H H 0.0000 0.0000 'International Tables Vol C Tables 4.2.6.8 and 6.1.1.4'
O O 0.0106 0.0060 'International Tables Vol C Tables 4.2.6.8 and 6.1.1.4'
S S 0.1246 0.1234 'International Tables Vol C Tables 4.2.6.8 and 6.1.1.4'

loop_
_geom_angle_atom_site_label_1
_geom_angle_atom_site_label_2
_geom_angle_atom_site_label_3
_geom_angle
_geom_angle_site_symmetry_1
_geom_angle_site_symmetry_3
_geom_angle_publ_flag
O2 S1 C14 109.20(10) . . ?
O2 S1 C15 108.66(9) . . ?
O2 S1 O3 118.57(10) . . ?
C15 S1 C14 106.51(9) . . ?
O3 S1 C14 105.61(9) . . ?
O3 S1 C15 107.66(9) . . ?
C5 C6 C7 124.04(19) . . ?
C5 C6 C1 118.3(2) . . ?
C1 C6 C7 117.7(2) . . ?
C8 C14 S1 115.88(14) . . ?
C16 C15 S1 119.90(16) . . ?
C16 C15 C20 120.55(19) . . ?
C20 C15 S1 119.49(15) . . ?
C9 C8 C14 113.28(16) . . ?
C9 C8 C7 108.13(15) . . ?
C7 C8 C14 108.35(16) . . ?
C17 C16 C15 119.2(2) . . ?
C19 C20 C15 119.45(19) . . ?
C10 C9 C8 120.59(18) . . ?
C22 C9 C8 120.97(17) . . ?
C22 C9 C10 118.44(18) . . ?
C11 C10 C9 120.7(2) . . ?
C6 C7 C8 119.39(18) . . ?
O1 C7 C6 120.70(19) . . ?
O1 C7 C8 119.84(19) . . ?
C12 C11 C10 120.3(2) . . ?
C4 C5 C6 120.7(2) . . ?
C11 C12 C13 119.8(2) . . ?
C13 C22 C9 120.5(2) . . ?
C2 C1 C6 121.0(2) . . ?
C20 C19 C18 120.9(2) . . ?
C2 C3 C4 120.1(2) . . ?
C12 C13 C22 120.3(2) . . ?
C16 C17 C18 121.4(2) . . ?
C19 C18 C21 120.1(2) . . ?
C17 C18 C19 118.5(2) . . ?
C17 C18 C21 121.4(2) . . ?
C1 C2 C3 120.0(2) . . ?
C3 C4 C5 119.9(2) . . ?

loop_
_geom_bond_atom_site_label_1
_geom_bond_atom_site_label_2
_geom_bond_distance
_geom_bond_site_symmetry_2
_geom_bond_publ_flag
S1 O2 1.4319(15) . ?
S1 C14 1.777(2) . ?
S1 C15 1.760(2) . ?
S1 O3 1.4370(14) . ?
C6 C7 1.492(3) . ?
C6 C5 1.381(3) . ?
C6 C1 1.386(3) . ?
C14 C8 1.533(3) . ?
C15 C16 1.378(3) . ?
C15 C20 1.378(3) . ?
C8 C9 1.519(3) . ?
C8 C7 1.530(3) . ?
O1 C7 1.208(3) . ?
C16 C17 1.373(3) . ?
C20 C19 1.377(3) . ?
C9 C10 1.387(3) . ?
C9 C22 1.385(3) . ?
C10 C11 1.379(3) . ?
C11 C12 1.370(3) . ?
C5 C4 1.378(3) . ?
C12 C13 1.373(3) . ?
C22 C13 1.380(3) . ?
C1 C2 1.366(3) . ?
C19 C18 1.383(3) . ?
C3 C2 1.371(4) . ?
C3 C4 1.372(3) . ?
C17 C18 1.379(3) . ?
C18 C21 1.510(3) . ?
